data_7701628
loop_
_publ_author_name
'Alderhami, Suliman A.'
'Collison, David'
'Lewis, David J.'
'McNaughter, Paul D.'
'O'Brien, Paul'
'Spencer, Ben F.'
'Vitorica-Yrezabal, Inigo'
'Whitehead, George'

_publ_section_title
;
 Accessing \g-Ga<sub>2</sub>S<sub>3</sub> by solventless thermolysis of
 gallium xanthates: a low-temperature limit for crystalline products.
;
_journal_issue 41
_journal_name_full 'Dalton transactions (Cambridge, England : 2003)'
_journal_page_first 15605
_journal_page_last 15612
_journal_paper_doi 10.1039/c9dt02061f
_journal_volume 48
_journal_year 2019
_chemical_formula_moiety 'C15 H27 Ga O3 S6'
_chemical_formula_sum 'C15 H27 Ga O3 S6'
_chemical_formula_weight 517.44
_chemical_name_systematic 'Gallium(III) n-butylxanthate'
_space_group_crystal_system monoclinic
_space_group_IT_number 14
_space_group_name_Hall '-P 2yn'
_space_group_name_H-M_alt 'P 1 21/n 1'
_atom_sites_solution_hydrogens geom
_atom_sites_solution_primary dual
_audit_creation_date 2017-10-27
_audit_creation_method
;
Olex2 1.2
(compiled 2017.08.10 svn.r3458 for OlexSys, GUI svn.r5381)
;
_audit_update_record
;
2019-02-27 deposited with the CCDC.	2019-07-26 downloaded from the CCDC.
;
_cell_angle_alpha 90
_cell_angle_beta 100.133(3)
_cell_angle_gamma 90
_cell_formula_units_Z 4
_cell_length_a 12.3987(3)
_cell_length_b 11.2208(3)
_cell_length_c 17.0664(4)
_cell_measurement_reflns_used 8720
_cell_measurement_temperature 150.00(2)
_cell_measurement_theta_max 26.3050
_cell_measurement_theta_min 1.8890
_cell_volume 2337.30(10)
_computing_cell_refinement 'CrysAlisPro 1.171.39.30c (Rigaku OD, 2017)'
_computing_data_collection 'CrysAlisPro 1.171.39.30c (Rigaku OD, 2017)'
_computing_data_reduction 'CrysAlisPro 1.171.39.30c (Rigaku OD, 2017)'
_computing_molecular_graphics 'Olex2 (Dolomanov et al., 2009)'
_computing_publication_material 'Olex2 (Dolomanov et al., 2009)'
_computing_structure_refinement 'ShelXL (Sheldrick, 2015)'
_computing_structure_solution 'ShelXT (Sheldrick, 2015)'
_diffrn_ambient_temperature 150.00(2)
_diffrn_detector 'CCD plate'
_diffrn_measured_fraction_theta_full 1.000
_diffrn_measured_fraction_theta_max 1.000
_diffrn_measurement_details
;
List of Runs (angles in degrees, time in seconds):

  # Type    Start    End  Width  t~exp~   \w     \q     \k     \f   Frames
#--------------------------------------------------------------------------
  1  \w      7.00  35.00   1.00    1.00    --   19.90  56.00 -64.00   28
  2  \w    -59.00 -33.00   1.00    1.00    --   19.90   0.00 -60.00   26
  3  \w    -28.00  -3.00   1.00    1.00    --   19.90   0.00 -60.00   25
  4  \w    -69.00 101.00   1.00    1.00    --   19.90  60.00-120.00  170
  5  \w    -70.00 -42.00   1.00    1.00    --   19.90  57.00   0.00   28
  6  \w    -34.00 108.00   1.00    1.00    --   19.90  57.00   0.00  142
  7  \w    -63.00 -38.00   1.00    1.00    --   19.90  57.00 150.00   25
  8  \w    -17.00  15.00   1.00    1.00    --   19.90  57.00 150.00   32
  9  \w     18.00 107.00   1.00    1.00    --   19.90  57.00 150.00   89
 10  \w    -70.00  35.00   1.00    1.00    --   19.90  29.00 120.00  105
;
_diffrn_measurement_device 'four-circle diffractometer'
_diffrn_measurement_device_type 'XtaLAB AFC11 (RINC): quarter-chi single'
_diffrn_measurement_method '\w scans'
_diffrn_orient_matrix_type 'CrysAlisPro convention (1999,Acta A55,543-557)'
_diffrn_orient_matrix_UB_11 -0.0357956000
_diffrn_orient_matrix_UB_12 0.0473151000
_diffrn_orient_matrix_UB_13 -0.0148998000
_diffrn_orient_matrix_UB_21 0.0047191000
_diffrn_orient_matrix_UB_22 0.0237011000
_diffrn_orient_matrix_UB_23 0.0389582000
_diffrn_orient_matrix_UB_31 0.0455456000
_diffrn_orient_matrix_UB_32 0.0346402000
_diffrn_orient_matrix_UB_33 -0.0063145000
_diffrn_radiation_monochromator graphite
_diffrn_radiation_probe x-ray
_diffrn_radiation_type MoK\a
_diffrn_radiation_wavelength 0.71073
_diffrn_reflns_av_R_equivalents 0.0527
_diffrn_reflns_av_unetI/netI 0.0392
_diffrn_reflns_Laue_measured_fraction_full 1.000
_diffrn_reflns_Laue_measured_fraction_max 1.000
_diffrn_reflns_limit_h_max 15
_diffrn_reflns_limit_h_min -15
_diffrn_reflns_limit_k_max 14
_diffrn_reflns_limit_k_min -13
_diffrn_reflns_limit_l_max 21
_diffrn_reflns_limit_l_min -21
_diffrn_reflns_number 25192
_diffrn_reflns_point_group_measured_fraction_full 1.000
_diffrn_reflns_point_group_measured_fraction_max 1.000
_diffrn_reflns_theta_full 25.242
_diffrn_reflns_theta_max 26.370
_diffrn_reflns_theta_min 1.882
_diffrn_source 'fine-focus sealed X-ray tube'
_diffrn_source_type 'Enhance (Mo) X-ray Source'
_exptl_absorpt_coefficient_mu 1.725
_exptl_absorpt_correction_T_max 1.00000
_exptl_absorpt_correction_T_min 0.66597
_exptl_absorpt_correction_type multi-scan
_exptl_absorpt_process_details
;
CrysAlisPro 1.171.39.30c (Rigaku Oxford Diffraction, 2017)
Empirical absorption correction using spherical harmonics,
 implemented in SCALE3 ABSPACK scaling algorithm.
;
_exptl_crystal_colour 'clear white'
_exptl_crystal_colour_lustre clear
_exptl_crystal_colour_primary white
_exptl_crystal_density_diffrn 1.470
_exptl_crystal_description plate
_exptl_crystal_F_000 1072
_exptl_crystal_size_max 0.231
_exptl_crystal_size_mid 0.218
_exptl_crystal_size_min 0.082
_refine_diff_density_max 0.398
_refine_diff_density_min -0.221
_refine_diff_density_rms 0.055
_refine_ls_extinction_method none
_refine_ls_goodness_of_fit_ref 1.040
_refine_ls_hydrogen_treatment constr
_refine_ls_matrix_type full
_refine_ls_number_parameters 229
_refine_ls_number_reflns 4770
_refine_ls_number_restraints 0
_refine_ls_restrained_S_all 1.040
_refine_ls_R_factor_all 0.0349
_refine_ls_R_factor_gt 0.0271
_refine_ls_shift/su_max 0.001
_refine_ls_shift/su_mean 0.000
_refine_ls_structure_factor_coef Fsqd
_refine_ls_weighting_details 'w=1/[\s^2^(Fo^2^)+(0.0250P)^2^+0.4644P] where P=(Fo^2^+2Fc^2^)/3'
_refine_ls_weighting_scheme calc
_refine_ls_wR_factor_gt 0.0631
_refine_ls_wR_factor_ref 0.0655
_reflns_Friedel_coverage 0.000
_reflns_number_gt 4120
_reflns_number_total 4770
_reflns_threshold_expression 'I > 2\s(I)'
_cod_data_source_file c9dt02061f2.cif
_cod_data_source_block s5004l
_cod_database_code 7701628
_shelx_shelxl_version_number 2017/1
_shelx_space_group_comment
;
The symmetry employed for this shelxl refinement is uniquely defined
by the following loop, which should always be used as a source of
symmetry information in preference to the above space-group names.
They are only intended as comments.
;
_shelx_estimated_absorpt_t_max 0.871
_shelx_estimated_absorpt_t_min 0.691
_reflns_odcompleteness_completeness 99.96
_reflns_odcompleteness_iscentric 1
_reflns_odcompleteness_theta 26.32
_olex2_refinement_description
;
1. Fixed Uiso
 At 1.2 times of:
  All C(H,H) groups
 At 1.5 times of:
  All C(H,H,H) groups
2.a Secondary CH2 refined with riding coordinates:
 C13(H13A,H13B), C2(H2A,H2B), C12(H12A,H12B), C14(H14A,H14B), C8(H8A,H8B),
 C7(H7A,H7B), C9(H9A,H9B), C3(H3A,H3B), C4(H4A,H4B)
2.b Idealised Me refined as rotating group:
 C15(H15A,H15B,H15C), C5(H5A,H5B,H5C), C10(H10A,H10B,H10C)
;
_olex2_submission_special_instructions 'No special instructions were received'
_oxdiff_exptl_absorpt_empirical_details
;
Empirical correction (ABSPACK) includes:
- Absorption correction using spherical harmonics
- Frame scaling
;
_oxdiff_exptl_absorpt_empirical_full_max 2.130
_oxdiff_exptl_absorpt_empirical_full_min 0.605

loop_
_space_group_symop_operation_xyz
'x, y, z'
'-x+1/2, y+1/2, -z+1/2'
'-x, -y, -z'
'x-1/2, -y-1/2, z-1/2'

loop_
_atom_site_label
_atom_site_type_symbol
_atom_site_fract_x
_atom_site_fract_y
_atom_site_fract_z
_atom_site_U_iso_or_equiv
_atom_site_adp_type
_atom_site_occupancy
_atom_site_site_symmetry_order
_atom_site_calc_flag
_atom_site_refinement_flags_posn
Ga1 Ga 0.29120(2) 0.58013(2) 0.49597(2) 0.02677(7) Uani 1 1 d .
S1 S 0.44080(4) 0.70479(4) 0.55117(3) 0.02936(12) Uani 1 1 d .
S5 S 0.36125(4) 0.50909(4) 0.38300(3) 0.02874(12) Uani 1 1 d .
S6 S 0.21174(4) 0.71280(4) 0.38376(3) 0.02998(12) Uani 1 1 d .
S3 S 0.33824(4) 0.40740(4) 0.58130(3) 0.03029(12) Uani 1 1 d .
S2 S 0.22304(4) 0.70821(5) 0.59680(3) 0.03248(12) Uani 1 1 d .
S4 S 0.12838(4) 0.45474(5) 0.47617(3) 0.03188(12) Uani 1 1 d .
O3 O 0.27816(11) 0.62099(12) 0.25640(8) 0.0323(3) Uani 1 1 d .
O2 O 0.17250(11) 0.26602(12) 0.56995(8) 0.0329(3) Uani 1 1 d .
O1 O 0.39441(11) 0.83993(12) 0.66176(8) 0.0329(3) Uani 1 1 d .
C1 C 0.35331(16) 0.75879(16) 0.60905(11) 0.0291(4) Uani 1 1 d .
C6 C 0.20738(16) 0.36711(17) 0.54363(11) 0.0280(4) Uani 1 1 d .
C11 C 0.28101(15) 0.61821(16) 0.33365(11) 0.0264(4) Uani 1 1 d .
C13 C 0.22023(17) 0.68085(17) 0.12277(11) 0.0299(4) Uani 1 1 d .
H13A H 0.298670 0.678656 0.118090 0.036 Uiso 1 1 calc R
H13B H 0.184830 0.744894 0.087412 0.036 Uiso 1 1 calc R
C2 C 0.32374(19) 0.89514(18) 0.71187(13) 0.0385(5) Uani 1 1 d .
H2A H 0.295749 0.834353 0.745266 0.046 Uiso 1 1 calc R
H2B H 0.260610 0.935169 0.678621 0.046 Uiso 1 1 calc R
C12 C 0.21089(18) 0.71016(18) 0.20736(11) 0.0336(5) Uani 1 1 d .
H12A H 0.238538 0.791534 0.221445 0.040 Uiso 1 1 calc R
H12B H 0.133674 0.705177 0.214954 0.040 Uiso 1 1 calc R
C14 C 0.16781(19) 0.56235(18) 0.09493(13) 0.0374(5) Uani 1 1 d .
H14A H 0.205383 0.497828 0.128781 0.045 Uiso 1 1 calc R
H14B H 0.090166 0.563201 0.101770 0.045 Uiso 1 1 calc R
C8 C 0.03836(18) 0.11643(18) 0.58194(12) 0.0358(5) Uani 1 1 d .
H8A H 0.086220 0.053851 0.565691 0.043 Uiso 1 1 calc R
H8B H -0.038515 0.091821 0.563122 0.043 Uiso 1 1 calc R
C7 C 0.05870(17) 0.2309(2) 0.54116(13) 0.0388(5) Uani 1 1 d .
H7A H 0.046173 0.219280 0.482752 0.047 Uiso 1 1 calc R
H7B H 0.008228 0.293662 0.553620 0.047 Uiso 1 1 calc R
C9 C 0.05835(18) 0.1228(2) 0.67204(12) 0.0376(5) Uani 1 1 d .
H9A H 0.137703 0.133532 0.691942 0.045 Uiso 1 1 calc R
H9B H 0.019646 0.193010 0.688767 0.045 Uiso 1 1 calc R
C3 C 0.3944(2) 0.98466(19) 0.76324(13) 0.0437(6) Uani 1 1 d .
H3A H 0.461874 0.944680 0.790475 0.052 Uiso 1 1 calc R
H3B H 0.354422 1.014579 0.804600 0.052 Uiso 1 1 calc R
C4 C 0.4260(2) 1.09020(19) 0.71514(14) 0.0455(6) Uani 1 1 d .
H4A H 0.458638 1.059729 0.670121 0.055 Uiso 1 1 calc R
H4B H 0.359085 1.135377 0.692733 0.055 Uiso 1 1 calc R
C15 C 0.1731(3) 0.5359(2) 0.00926(14) 0.0620(8) Uani 1 1 d .
H15A H 0.141109 0.602378 -0.024189 0.093 Uiso 1 1 calc GR
H15B H 0.132002 0.462820 -0.007153 0.093 Uiso 1 1 calc GR
H15C H 0.249727 0.525230 0.003331 0.093 Uiso 1 1 calc GR
C5 C 0.5061(2) 1.1727(2) 0.76437(17) 0.0649(8) Uani 1 1 d .
H5A H 0.521999 1.239823 0.731480 0.097 Uiso 1 1 calc GR
H5B H 0.573983 1.129471 0.784457 0.097 Uiso 1 1 calc GR
H5C H 0.474453 1.202651 0.809304 0.097 Uiso 1 1 calc GR
C10 C 0.0192(2) 0.0116(3) 0.70880(17) 0.0697(9) Uani 1 1 d .
H10A H -0.060116 0.003212 0.691697 0.105 Uiso 1 1 calc GR
H10B H 0.036146 0.017797 0.766943 0.105 Uiso 1 1 calc GR
H10C H 0.056294 -0.058300 0.691530 0.105 Uiso 1 1 calc GR

loop_
_atom_site_aniso_label
_atom_site_aniso_U_11
_atom_site_aniso_U_22
_atom_site_aniso_U_33
_atom_site_aniso_U_23
_atom_site_aniso_U_13
_atom_site_aniso_U_12
Ga1 0.02860(13) 0.02232(12) 0.02942(12) 0.00097(9) 0.00518(9) 0.00025(8)
S1 0.0275(3) 0.0231(2) 0.0378(3) -0.0026(2) 0.0067(2) 0.00088(19)
S5 0.0316(3) 0.0227(2) 0.0319(3) 0.00226(19) 0.0057(2) 0.0076(2)
S6 0.0334(3) 0.0255(2) 0.0317(3) 0.0021(2) 0.0077(2) 0.0091(2)
S3 0.0291(3) 0.0270(3) 0.0330(3) 0.0046(2) 0.0009(2) -0.0028(2)
S2 0.0315(3) 0.0309(3) 0.0367(3) -0.0023(2) 0.0109(2) -0.0016(2)
S4 0.0268(3) 0.0311(3) 0.0369(3) 0.0043(2) 0.0033(2) 0.0006(2)
O3 0.0383(8) 0.0307(7) 0.0285(7) 0.0043(6) 0.0075(6) 0.0121(6)
O2 0.0290(8) 0.0292(7) 0.0405(8) 0.0056(6) 0.0060(6) -0.0059(6)
O1 0.0360(8) 0.0269(7) 0.0368(8) -0.0075(6) 0.0089(6) -0.0009(6)
C1 0.0349(11) 0.0211(9) 0.0301(10) 0.0041(8) 0.0027(9) 0.0024(8)
C6 0.0298(11) 0.0281(10) 0.0279(10) -0.0011(8) 0.0101(8) -0.0015(8)
C11 0.0251(10) 0.0223(9) 0.0316(10) 0.0009(8) 0.0046(8) 0.0006(8)
C13 0.0340(11) 0.0274(10) 0.0284(10) 0.0040(8) 0.0061(9) 0.0037(8)
C2 0.0467(14) 0.0305(11) 0.0421(12) -0.0058(9) 0.0182(11) 0.0015(10)
C12 0.0400(12) 0.0272(10) 0.0329(11) 0.0062(9) 0.0043(9) 0.0107(9)
C14 0.0447(13) 0.0277(11) 0.0404(12) 0.0005(9) 0.0095(10) -0.0021(9)
C8 0.0363(12) 0.0313(11) 0.0421(12) -0.0038(9) 0.0132(10) -0.0098(9)
C7 0.0324(12) 0.0450(13) 0.0377(12) 0.0029(10) 0.0030(9) -0.0110(10)
C9 0.0312(12) 0.0418(12) 0.0402(12) 0.0041(10) 0.0071(10) -0.0015(10)
C3 0.0579(15) 0.0352(12) 0.0409(13) -0.0099(10) 0.0168(11) -0.0029(11)
C4 0.0500(15) 0.0394(13) 0.0478(14) -0.0073(11) 0.0105(12) -0.0027(11)
C15 0.094(2) 0.0473(15) 0.0462(15) -0.0142(12) 0.0160(15) -0.0153(15)
C5 0.072(2) 0.0556(16) 0.0700(19) -0.0116(14) 0.0202(16) -0.0190(15)
C10 0.0553(18) 0.085(2) 0.0708(19) 0.0362(17) 0.0165(15) -0.0137(15)

loop_
_atom_type_symbol
_atom_type_description
_atom_type_scat_dispersion_real
_atom_type_scat_dispersion_imag
_atom_type_scat_source
C C 0.0033 0.0016 'International Tables Vol C Tables 4.2.6.8 and 6.1.1.4'
H H 0.0000 0.0000 'International Tables Vol C Tables 4.2.6.8 and 6.1.1.4'
Ga Ga 0.2307 1.6083 'International Tables Vol C Tables 4.2.6.8 and 6.1.1.4'
O O 0.0106 0.0060 'International Tables Vol C Tables 4.2.6.8 and 6.1.1.4'
S S 0.1246 0.1234 'International Tables Vol C Tables 4.2.6.8 and 6.1.1.4'

loop_
_geom_angle_atom_site_label_1
_geom_angle_atom_site_label_2
_geom_angle_atom_site_label_3
_geom_angle
S1 Ga1 S5 98.454(19)
S1 Ga1 S6 97.380(19)
S1 Ga1 S3 98.229(18)
S1 Ga1 S2 73.988(18)
S1 Ga1 S4 164.46(2)
S5 Ga1 S6 74.288(17)
S5 Ga1 S3 97.729(18)
S5 Ga1 S2 164.364(19)
S5 Ga1 S4 96.058(19)
S6 Ga1 S2 92.852(18)
S3 Ga1 S6 163.375(19)
S3 Ga1 S2 96.913(18)
S3 Ga1 S4 74.237(18)
S4 Ga1 S6 91.865(19)
S4 Ga1 S2 93.165(19)
C1 S1 Ga1 84.67(7)
C11 S5 Ga1 84.00(7)
C11 S6 Ga1 81.14(7)
C6 S3 Ga1 82.70(7)
C1 S2 Ga1 81.19(7)
C6 S4 Ga1 82.80(7)
C11 O3 C12 120.09(15)
C6 O2 C7 118.11(16)
C1 O1 C2 119.44(16)
S2 C1 S1 120.10(12)
O1 C1 S1 115.64(15)
O1 C1 S2 124.26(15)
S4 C6 S3 120.25(11)
O2 C6 S3 116.63(15)
O2 C6 S4 123.12(15)
S6 C11 S5 120.39(11)
O3 C11 S5 115.07(13)
O3 C11 S6 124.55(14)
H13A C13 H13B 107.8
C12 C13 H13A 109.0
C12 C13 H13B 109.0
C12 C13 C14 112.98(17)
C14 C13 H13A 109.0
C14 C13 H13B 109.0
O1 C2 H2A 110.5
O1 C2 H2B 110.5
O1 C2 C3 105.95(17)
H2A C2 H2B 108.7
C3 C2 H2A 110.5
C3 C2 H2B 110.5
O3 C12 C13 105.45(15)
O3 C12 H12A 110.7
O3 C12 H12B 110.7
C13 C12 H12A 110.7
C13 C12 H12B 110.7
H12A C12 H12B 108.8
C13 C14 H14A 109.0
C13 C14 H14B 109.0
H14A C14 H14B 107.8
C15 C14 C13 112.78(19)
C15 C14 H14A 109.0
C15 C14 H14B 109.0
H8A C8 H8B 107.6
C7 C8 H8A 108.6
C7 C8 H8B 108.6
C7 C8 C9 114.74(17)
C9 C8 H8A 108.6
C9 C8 H8B 108.6
O2 C7 C8 107.76(17)
O2 C7 H7A 110.2
O2 C7 H7B 110.2
C8 C7 H7A 110.2
C8 C7 H7B 110.2
H7A C7 H7B 108.5
C8 C9 H9A 109.2
C8 C9 H9B 109.2
H9A C9 H9B 107.9
C10 C9 C8 112.0(2)
C10 C9 H9A 109.2
C10 C9 H9B 109.2
C2 C3 H3A 109.1
C2 C3 H3B 109.1
C2 C3 C4 112.39(19)
H3A C3 H3B 107.9
C4 C3 H3A 109.1
C4 C3 H3B 109.1
C3 C4 H4A 109.1
C3 C4 H4B 109.1
H4A C4 H4B 107.8
C5 C4 C3 112.5(2)
C5 C4 H4A 109.1
C5 C4 H4B 109.1
C14 C15 H15A 109.5
C14 C15 H15B 109.5
C14 C15 H15C 109.5
H15A C15 H15B 109.5
H15A C15 H15C 109.5
H15B C15 H15C 109.5
C4 C5 H5A 109.5
C4 C5 H5B 109.5
C4 C5 H5C 109.5
H5A C5 H5B 109.5
H5A C5 H5C 109.5
H5B C5 H5C 109.5
C9 C10 H10A 109.5
C9 C10 H10B 109.5
C9 C10 H10C 109.5
H10A C10 H10B 109.5
H10A C10 H10C 109.5
H10B C10 H10C 109.5

loop_
_geom_bond_atom_site_label_1
_geom_bond_atom_site_label_2
_geom_bond_distance
Ga1 S1 2.3811(5)
Ga1 S5 2.3866(5)
Ga1 S6 2.4879(5)
Ga1 S3 2.4329(5)
Ga1 S2 2.5005(5)
Ga1 S4 2.4350(5)
S1 C1 1.702(2)
S5 C11 1.7039(19)
S6 C11 1.6895(19)
S3 C6 1.698(2)
S2 C1 1.690(2)
S4 C6 1.690(2)
O3 C11 1.313(2)
O3 C12 1.467(2)
O2 C6 1.321(2)
O2 C7 1.464(2)
O1 C1 1.318(2)
O1 C2 1.465(2)
C13 H13A 0.9900
C13 H13B 0.9900
C13 C12 1.505(3)
C13 C14 1.519(3)
C2 H2A 0.9900
C2 H2B 0.9900
C2 C3 1.508(3)
C12 H12A 0.9900
C12 H12B 0.9900
C14 H14A 0.9900
C14 H14B 0.9900
C14 C15 1.505(3)
C8 H8A 0.9900
C8 H8B 0.9900
C8 C7 1.503(3)
C8 C9 1.516(3)
C7 H7A 0.9900
C7 H7B 0.9900
C9 H9A 0.9900
C9 H9B 0.9900
C9 C10 1.515(3)
C3 H3A 0.9900
C3 H3B 0.9900
C3 C4 1.531(3)
C4 H4A 0.9900
C4 H4B 0.9900
C4 C5 1.502(3)
C15 H15A 0.9800
C15 H15B 0.9800
C15 H15C 0.9800
C5 H5A 0.9800
C5 H5B 0.9800
C5 H5C 0.9800
C10 H10A 0.9800
C10 H10B 0.9800
C10 H10C 0.9800
